data_7156194
loop_
_publ_author_name
'Waheed, Mohd'
'Ahmed, Naseem'
'Alsharif, Meshari A.'
'Alahmdi, Mohammed Issa'
'Mukhtar, Sayeed'

_publ_section_title
;
 One-pot synthesis of 1,5-diketones from 3-acetyl-4-hydroxycoumarin and
 effective cyclization to unexpected 3,4-dihydropyridines.
;
_journal_issue 18
_journal_name_full 'Organic &amp; biomolecular chemistry'
_journal_page_first 3428
_journal_page_last 3437
_journal_paper_doi 10.1039/c8ob00718g
_journal_volume 16
_journal_year 2018
_chemical_formula_moiety 'C25 H24 O5'
_chemical_formula_sum 'C25 H24 O5'
_chemical_formula_weight 404.44
_space_group_crystal_system triclinic
_space_group_IT_number 2
_space_group_name_Hall '-P 1'
_space_group_name_H-M_alt 'P -1'
_symmetry_space_group_name_Hall '-P 1'
_symmetry_space_group_name_H-M 'P -1'
_atom_sites_solution_hydrogens geom
_atom_sites_solution_primary direct
_atom_sites_solution_secondary difmap
_audit_creation_method SHELXL-97
_audit_update_record
;
2018-01-10 deposited with the CCDC.
2018-04-11 downloaded from the CCDC.
;
_cell_angle_alpha 70.558(2)
_cell_angle_beta 75.621(2)
_cell_angle_gamma 79.609(2)
_cell_formula_units_Z 2
_cell_length_a 7.7460(3)
_cell_length_b 11.9902(4)
_cell_length_c 12.4618(4)
_cell_measurement_reflns_used 111
_cell_measurement_temperature 296(2)
_cell_measurement_theta_max 28.40
_cell_measurement_theta_min 1.77
_cell_volume 1051.15(7)
_computing_cell_refinement 'Bruker Kappa Apex'
_computing_data_collection 'Bruker Kappa Apex'
_computing_data_reduction 'Bruker SAINT'
_computing_molecular_graphics 'Bruker SHELXTL'
_computing_publication_material 'Bruker SHELXTL'
_computing_structure_refinement 'SHELXL-97 (Sheldrick, 2008)'
_computing_structure_solution 'SHELXS-97 (Sheldrick, 2008)'
_diffrn_ambient_temperature 296(2)
_diffrn_measured_fraction_theta_full 0.991
_diffrn_measured_fraction_theta_max 0.991
_diffrn_measurement_device_type 'CCD area detector'
_diffrn_measurement_method 'phi omega scans'
_diffrn_radiation_monochromator graphite
_diffrn_radiation_source 'fine-focus sealed tube'
_diffrn_radiation_type MoK\a
_diffrn_radiation_wavelength 0.71073
_diffrn_reflns_av_R_equivalents 0.0311
_diffrn_reflns_av_sigmaI/netI 0.0349
_diffrn_reflns_limit_h_max 10
_diffrn_reflns_limit_h_min -10
_diffrn_reflns_limit_k_max 14
_diffrn_reflns_limit_k_min -15
_diffrn_reflns_limit_l_max 16
_diffrn_reflns_limit_l_min -16
_diffrn_reflns_number 18333
_diffrn_reflns_theta_full 28.40
_diffrn_reflns_theta_max 28.40
_diffrn_reflns_theta_min 1.77
_exptl_absorpt_coefficient_mu 0.088
_exptl_absorpt_correction_T_max 0.982
_exptl_absorpt_correction_T_min 0.982
_exptl_absorpt_correction_type multi-scan
_exptl_crystal_colour green
_exptl_crystal_density_diffrn 1.278
_exptl_crystal_density_method 'not measured'
_exptl_crystal_description square
_exptl_crystal_F_000 428.0
_exptl_crystal_size_max 0.23
_exptl_crystal_size_mid 0.23
_exptl_crystal_size_min 0.23
_refine_diff_density_max 1.220
_refine_diff_density_min -0.406
_refine_diff_density_rms 0.137
_refine_ls_extinction_coef 0.079(14)
_refine_ls_extinction_expression Fc^*^=kFc[1+0.001xFc^2^\l^3^/sin(2\q)]^-1/4^
_refine_ls_extinction_method SHELXL
_refine_ls_goodness_of_fit_ref 1.042
_refine_ls_hydrogen_treatment mixed
_refine_ls_matrix_type full
_refine_ls_number_parameters 274
_refine_ls_number_reflns 5230
_refine_ls_number_restraints 0
_refine_ls_restrained_S_all 1.042
_refine_ls_R_factor_all 0.1170
_refine_ls_R_factor_gt 0.0762
_refine_ls_shift/su_max 0.013
_refine_ls_shift/su_mean 0.001
_refine_ls_structure_factor_coef Fsqd
_refine_ls_weighting_details 'calc w=1/[\s^2^(Fo^2^)+(0.1720P)^2^+0.1103P] where P=(Fo^2^+2Fc^2^)/3'
_refine_ls_weighting_scheme calc
_refine_ls_wR_factor_gt 0.2420
_refine_ls_wR_factor_ref 0.2808
_reflns_number_gt 3082
_reflns_number_total 5230
_reflns_threshold_expression >2sigma(I)
_cod_data_source_file c8ob00718g2.cif
_cod_data_source_block ups3238na_mw_m1_0m
_cod_depositor_comments 'Adding full bibliography for 7156193--7156194.cif.'
_cod_original_cell_volume 1051.15(6)
_cod_database_code 7156194

loop_
_symmetry_equiv_pos_as_xyz
'x, y, z'
'-x, -y, -z'

loop_
_atom_site_label
_atom_site_type_symbol
_atom_site_fract_x
_atom_site_fract_y
_atom_site_fract_z
_atom_site_U_iso_or_equiv
_atom_site_adp_type
_atom_site_occupancy
_atom_site_symmetry_multiplicity
_atom_site_calc_flag
_atom_site_refinement_flags
C6 C 0.2327(3) 0.5096(2) 0.4306(2) 0.0476(6) Uani 1 1 d .
C8 C 0.2034(3) 0.6610(2) 0.52955(19) 0.0453(5) Uani 1 1 d .
C12 C 0.1821(3) 0.8246(2) 0.75792(18) 0.0465(5) Uani 1 1 d .
H12 H 0.2849 0.7724 0.7860 0.056 Uiso 1 1 calc R
C7 C 0.2541(3) 0.5442(2) 0.52674(19) 0.0462(5) Uani 1 1 d .
C5 C 0.1546(3) 0.5941(2) 0.3451(2) 0.0507(6) Uani 1 1 d .
C10 C 0.2217(3) 0.6908(2) 0.63070(19) 0.0476(6) Uani 1 1 d .
C20 C 0.0184(3) 0.6830(2) 0.94116(19) 0.0471(5) Uani 1 1 d .
H20 H 0.1291 0.6451 0.9569 0.056 Uiso 1 1 calc R
C19 C 0.0120(3) 0.7807(2) 0.84334(18) 0.0458(5) Uani 1 1 d .
C11 C 0.1811(4) 0.8141(2) 0.63790(19) 0.0525(6) Uani 1 1 d .
H11A H 0.0642 0.8461 0.6193 0.063 Uiso 1 1 calc R
H11B H 0.2687 0.8626 0.5797 0.063 Uiso 1 1 calc R
C4 C 0.1238(4) 0.5659(3) 0.2524(2) 0.0594(7) Uani 1 1 d .
H4 H 0.0688 0.6232 0.1962 0.071 Uiso 1 1 calc R
C13 C 0.2058(3) 0.9519(2) 0.7471(2) 0.0509(6) Uani 1 1 d .
H13 H 0.1162 1.0054 0.7053 0.061 Uiso 1 1 calc R
C9 C 0.1290(4) 0.7474(2) 0.4354(2) 0.0551(6) Uani 1 1 d .
C2 C 0.2578(4) 0.3666(3) 0.3283(3) 0.0685(8) Uani 1 1 d .
H2 H 0.2940 0.2905 0.3216 0.082 Uiso 1 1 calc R
C1 C 0.2855(3) 0.3948(2) 0.4208(3) 0.0596(7) Uani 1 1 d .
H1 H 0.3396 0.3372 0.4772 0.072 Uiso 1 1 calc R
C3 C 0.1750(4) 0.4533(3) 0.2447(3) 0.0672(8) Uani 1 1 d .
H3 H 0.1544 0.4341 0.1828 0.081 Uiso 1 1 calc R
C21 C -0.1363(4) 0.6407(2) 1.0158(2) 0.0540(6) Uani 1 1 d .
H21 H -0.1271 0.5755 1.0812 0.065 Uiso 1 1 calc R
C22 C -0.3035(3) 0.6926(3) 0.9958(2) 0.0575(7) Uani 1 1 d .
C14 C 0.3891(4) 0.9862(3) 0.6785(2) 0.0650(7) Uani 1 1 d .
C24 C -0.1560(4) 0.8353(2) 0.8240(2) 0.0593(7) Uani 1 1 d .
H24 H -0.1651 0.9024 0.7603 0.071 Uiso 1 1 calc R
C23 C -0.3104(4) 0.7913(3) 0.8983(3) 0.0657(7) Uani 1 1 d .
H23 H -0.4214 0.8286 0.8825 0.079 Uiso 1 1 calc R
C18 C 0.1800(4) 0.9756(3) 0.8634(2) 0.0643(7) Uani 1 1 d .
H18A H 0.0605 0.9589 0.9077 0.077 Uiso 1 1 calc R
H18B H 0.2655 0.9220 0.9071 0.077 Uiso 1 1 calc R
C16 C 0.3847(6) 1.1349(3) 0.7782(4) 0.1004(13) Uani 1 1 d .
H16A H 0.4774 1.0875 0.8192 0.121 Uiso 1 1 calc R
H16B H 0.3932 1.2181 0.7662 0.121 Uiso 1 1 calc R
C25 C -0.4720(4) 0.6441(3) 1.0734(3) 0.0823(10) Uani 1 1 d .
H25A H -0.5452 0.6317 1.0274 0.123 Uiso 1 1 calc R
H25B H -0.5367 0.6998 1.1134 0.123 Uiso 1 1 calc R
H25C H -0.4419 0.5699 1.1290 0.123 Uiso 1 1 calc R
C17 C 0.2042(6) 1.1024(3) 0.8493(4) 0.0909(11) Uani 1 1 d .
H17A H 0.1119 1.1559 0.8119 0.109 Uiso 1 1 calc R
H17B H 0.1905 1.1120 0.9253 0.109 Uiso 1 1 calc R
C15 C 0.4123(7) 1.1129(3) 0.6615(4) 0.1093(14) Uani 1 1 d .
H15A H 0.3265 1.1658 0.6176 0.131 Uiso 1 1 calc R
H15B H 0.5318 1.1299 0.6174 0.131 Uiso 1 1 calc R
O2 O 0.2778(2) 0.60935(16) 0.71107(14) 0.0580(5) Uani 1 1 d .
O3 O 0.3211(3) 0.46159(16) 0.60887(15) 0.0590(5) Uani 1 1 d .
H3A H 0.3273 0.4898 0.6592 0.089 Uiso 1 1 calc R
O5 O 0.1040(3) 0.70882(17) 0.34792(15) 0.0610(5) Uani 1 1 d .
O4 O 0.0847(3) 0.85113(19) 0.42432(18) 0.0798(7) Uani 1 1 d .
O1 O 0.5081(3) 0.9148(2) 0.6466(2) 0.0892(7) Uani 1 1 d .

loop_
_atom_site_aniso_label
_atom_site_aniso_U_11
_atom_site_aniso_U_22
_atom_site_aniso_U_33
_atom_site_aniso_U_23
_atom_site_aniso_U_13
_atom_site_aniso_U_12
C6 0.0398(11) 0.0587(15) 0.0487(12) -0.0231(11) -0.0042(9) -0.0096(10)
C8 0.0415(11) 0.0544(14) 0.0402(11) -0.0151(10) -0.0089(9) -0.0033(9)
C12 0.0530(13) 0.0495(13) 0.0365(11) -0.0140(10) -0.0105(9) -0.0010(10)
C7 0.0407(11) 0.0533(14) 0.0452(12) -0.0168(10) -0.0077(9) -0.0047(9)
C5 0.0435(12) 0.0634(16) 0.0497(12) -0.0234(12) -0.0056(9) -0.0102(10)
C10 0.0411(11) 0.0606(15) 0.0410(11) -0.0182(11) -0.0062(9) -0.0030(10)
C20 0.0536(13) 0.0489(13) 0.0405(11) -0.0131(10) -0.0142(9) -0.0044(10)
C19 0.0516(12) 0.0516(13) 0.0381(11) -0.0180(10) -0.0102(9) -0.0052(10)
C11 0.0639(15) 0.0559(15) 0.0365(11) -0.0143(10) -0.0086(10) -0.0053(11)
C4 0.0592(15) 0.0765(18) 0.0513(14) -0.0265(13) -0.0138(11) -0.0116(13)
C13 0.0562(13) 0.0483(13) 0.0462(12) -0.0129(10) -0.0118(10) -0.0016(10)
C9 0.0639(15) 0.0610(16) 0.0451(12) -0.0206(12) -0.0171(11) -0.0012(12)
C2 0.0627(16) 0.0775(19) 0.0779(19) -0.0434(16) -0.0053(14) -0.0133(14)
C1 0.0532(14) 0.0607(16) 0.0704(16) -0.0280(14) -0.0098(12) -0.0075(11)
C3 0.0616(16) 0.090(2) 0.0664(17) -0.0454(17) -0.0035(13) -0.0211(15)
C21 0.0650(15) 0.0570(15) 0.0423(12) -0.0146(11) -0.0116(10) -0.0123(12)
C22 0.0555(14) 0.0680(17) 0.0536(14) -0.0233(13) -0.0061(11) -0.0161(12)
C14 0.0743(18) 0.0734(19) 0.0449(13) -0.0149(13) -0.0026(12) -0.0208(15)
C24 0.0592(15) 0.0615(16) 0.0499(13) -0.0068(12) -0.0160(11) -0.0008(12)
C23 0.0491(14) 0.0780(19) 0.0689(17) -0.0200(15) -0.0164(12) -0.0022(13)
C18 0.0697(17) 0.0683(18) 0.0597(15) -0.0326(14) 0.0012(12) -0.0145(13)
C16 0.136(3) 0.069(2) 0.105(3) -0.033(2) -0.007(2) -0.043(2)
C25 0.0641(18) 0.105(3) 0.078(2) -0.0257(19) -0.0025(15) -0.0299(17)
C17 0.108(3) 0.073(2) 0.104(3) -0.050(2) -0.011(2) -0.0089(18)
C15 0.148(4) 0.084(3) 0.087(3) -0.009(2) 0.004(2) -0.063(3)
O2 0.0713(11) 0.0615(11) 0.0438(9) -0.0190(8) -0.0211(8) 0.0058(8)
O3 0.0669(11) 0.0578(11) 0.0551(10) -0.0194(8) -0.0215(8) 0.0035(8)
O5 0.0778(12) 0.0634(12) 0.0490(10) -0.0199(8) -0.0284(9) 0.0016(9)
O4 0.1227(18) 0.0610(13) 0.0651(12) -0.0218(10) -0.0493(12) 0.0144(12)
O1 0.0772(15) 0.1043(18) 0.0810(15) -0.0304(14) 0.0005(11) -0.0158(13)

loop_
_atom_type_symbol
_atom_type_description
_atom_type_scat_dispersion_real
_atom_type_scat_dispersion_imag
_atom_type_scat_source
C C 0.0033 0.0016 'International Tables Vol C Tables 4.2.6.8 and 6.1.1.4'
H H 0.0000 0.0000 'International Tables Vol C Tables 4.2.6.8 and 6.1.1.4'
N N 0.0061 0.0033 'International Tables Vol C Tables 4.2.6.8 and 6.1.1.4'
O O 0.0106 0.0060 'International Tables Vol C Tables 4.2.6.8 and 6.1.1.4'

loop_
_geom_angle_atom_site_label_1
_geom_angle_atom_site_label_2
_geom_angle_atom_site_label_3
_geom_angle
C5 C6 C1 118.8(2)
C5 C6 C7 118.0(2)
C1 C6 C7 123.2(2)
C7 C8 C9 119.5(2)
C7 C8 C10 118.4(2)
C9 C8 C10 122.1(2)
C19 C12 C13 113.02(18)
C19 C12 C11 109.37(19)
C13 C12 C11 110.33(19)
O3 C7 C8 122.7(2)
O3 C7 C6 116.9(2)
C8 C7 C6 120.3(2)
O5 C5 C6 121.7(2)
O5 C5 C4 117.2(2)
C6 C5 C4 121.1(2)
O2 C10 C8 118.0(2)
O2 C10 C11 120.0(2)
C8 C10 C11 122.0(2)
C21 C20 C19 121.4(2)
C20 C19 C24 117.3(2)
C20 C19 C12 121.6(2)
C24 C19 C12 121.0(2)
C10 C11 C12 114.11(19)
C3 C4 C5 119.3(3)
C14 C13 C18 107.1(2)
C14 C13 C12 112.0(2)
C18 C13 C12 114.1(2)
O4 C9 O5 115.1(2)
O4 C9 C8 126.9(2)
O5 C9 C8 118.0(2)
C1 C2 C3 119.4(3)
C2 C1 C6 120.5(3)
C4 C3 C2 120.9(2)
C22 C21 C20 121.6(2)
C21 C22 C23 117.1(2)
C21 C22 C25 122.0(3)
C23 C22 C25 120.9(3)
O1 C14 C15 124.2(3)
O1 C14 C13 122.7(3)
C15 C14 C13 113.1(3)
C23 C24 C19 120.9(2)
C24 C23 C22 121.6(2)
C17 C18 C13 112.6(2)
C17 C16 C15 109.8(3)
C16 C17 C18 111.6(3)
C14 C15 C16 110.4(3)
C5 O5 C9 122.4(2)

loop_
_geom_bond_atom_site_label_1
_geom_bond_atom_site_label_2
_geom_bond_distance
C6 C5 1.382(4)
C6 C1 1.400(4)
C6 C7 1.445(3)
C8 C7 1.395(3)
C8 C9 1.447(3)
C8 C10 1.464(3)
C12 C19 1.525(3)
C12 C13 1.528(4)
C12 C11 1.544(3)
C7 O3 1.304(3)
C5 O5 1.370(3)
C5 C4 1.389(3)
C10 O2 1.248(3)
C10 C11 1.483(4)
C20 C21 1.382(3)
C20 C19 1.385(3)
C19 C24 1.387(3)
C4 C3 1.366(4)
C13 C14 1.513(4)
C13 C18 1.526(3)
C9 O4 1.199(3)
C9 O5 1.383(3)
C2 C1 1.378(4)
C2 C3 1.396(4)
C21 C22 1.376(4)
C22 C23 1.390(4)
C22 C25 1.499(4)
C14 O1 1.225(4)
C14 C15 1.500(5)
C24 C23 1.385(4)
C18 C17 1.512(4)
C16 C17 1.497(6)
C16 C15 1.520(6)
